data_7042134
loop_
_publ_author_name
'Vr\'anov\'a, Iva'
'Kreml\'a\<cek, V\'it'
'Erben, Milan'
'Turek, Jan'
'Jambor, Roman'
'R\%u\<zi\<cka, Ale\<s'
'Alonso, Mercedes'
'Dost\'al, Libor'

_publ_section_title
;
 A comparative study of the structure and bonding in heavier pnictinidene
 complexes [(ArE)M(CO)n] (E = As, Sb and Bi; M = Cr, Mo, W and Fe).
;
_journal_issue 11
_journal_name_full 'Dalton transactions (Cambridge, England : 2003)'
_journal_page_first 3556
_journal_page_last 3568
_journal_paper_doi 10.1039/c7dt00095b
_journal_volume 46
_journal_year 2017
_chemical_formula_moiety 'C21 H23 Mo N2 O5 Sb, 0.25(C7 H8)'
_chemical_formula_sum 'C22.75 H25 Mo N2 O5 Sb'
_chemical_formula_weight 624.14
_chemical_name_systematic
;
 ?
;
_space_group_crystal_system monoclinic
_space_group_IT_number 15
_space_group_name_Hall '-C 2yc'
_space_group_name_H-M_alt 'C 1 2/c 1'
_symmetry_space_group_name_Hall '-C 2yc'
_symmetry_space_group_name_H-M 'C 1 2/c 1'
_atom_sites_solution_hydrogens difmap
_audit_creation_method SHELXL-97
_audit_update_record
;
2016-11-06 deposited with the CCDC.
2017-02-20 downloaded from the CCDC.
;
_cell_angle_alpha 90
_cell_angle_beta 96.060(2)
_cell_angle_gamma 90
_cell_formula_units_Z 8
_cell_length_a 28.7432(3)
_cell_length_b 9.4385(7)
_cell_length_c 19.6321(3)
_cell_measurement_reflns_used 25513
_cell_measurement_temperature 150(1)
_cell_measurement_theta_max 27.5
_cell_measurement_theta_min 1
_cell_volume 5296.3(4)
_computing_cell_refinement 'COLLECT and DENZO'
_computing_data_collection 'COLLECT (Hooft, 1998) and DENZO (Otwinowski & Minor, 1997)'
_computing_data_reduction 'COLLECT and DENZO'
_computing_molecular_graphics 'PLATON (Spek, 2003)'
_computing_publication_material 'SHELXL-97 (Sheldrick, 2008)'
_computing_structure_refinement 'SHELXL-97 (Sheldrick, 2008)'
_computing_structure_solution 'SIR92 (Altomare et al., 1994)'
_diffrn_ambient_temperature 150(1)
_diffrn_detector_area_resol_mean 9.091
_diffrn_measured_fraction_theta_full 0.980
_diffrn_measured_fraction_theta_max 0.982
_diffrn_measurement_device_type 'Bruker Nonius KappaCCD area detector'
_diffrn_measurement_method '\f and \w scans to fill the Ewald sphere'
_diffrn_radiation_monochromator graphite
_diffrn_radiation_source 'fine-focus sealed tube'
_diffrn_radiation_type MoK\a
_diffrn_radiation_wavelength 0.71073
_diffrn_reflns_av_R_equivalents 0.0267
_diffrn_reflns_av_unetI/netI 0.0202
_diffrn_reflns_Laue_measured_fraction_full 0.980
_diffrn_reflns_Laue_measured_fraction_max 0.982
_diffrn_reflns_limit_h_max 33
_diffrn_reflns_limit_h_min -35
_diffrn_reflns_limit_k_max 10
_diffrn_reflns_limit_k_min -12
_diffrn_reflns_limit_l_max 25
_diffrn_reflns_limit_l_min -25
_diffrn_reflns_number 25340
_diffrn_reflns_point_group_measured_fraction_full 0.980
_diffrn_reflns_point_group_measured_fraction_max 0.982
_diffrn_reflns_theta_full 25.242
_diffrn_reflns_theta_max 27.250
_diffrn_reflns_theta_min 3.034
_diffrn_standards_number 0
_exptl_absorpt_coefficient_mu 1.525
_exptl_absorpt_correction_T_max 0.886
_exptl_absorpt_correction_T_min 0.734
_exptl_absorpt_correction_type integration
_exptl_absorpt_process_details
;
Gaussian integration (Coppens, 1970)
;
_exptl_crystal_colour orange
_exptl_crystal_density_diffrn 1.565
_exptl_crystal_description block
_exptl_crystal_F_000 2468
_exptl_crystal_size_max 0.35
_exptl_crystal_size_mid 0.25
_exptl_crystal_size_min 0.09
_refine_diff_density_max 0.350
_refine_diff_density_min -0.421
_refine_diff_density_rms 0.069
_refine_ls_extinction_method none
_refine_ls_goodness_of_fit_ref 1.009
_refine_ls_hydrogen_treatment constr
_refine_ls_matrix_type full
_refine_ls_number_parameters 271
_refine_ls_number_reflns 5821
_refine_ls_number_restraints 0
_refine_ls_restrained_S_all 1.009
_refine_ls_R_factor_all 0.0276
_refine_ls_R_factor_gt 0.0214
_refine_ls_shift/su_max 0.001
_refine_ls_shift/su_mean 0.000
_refine_ls_structure_factor_coef Fsqd
_refine_ls_weighting_details 'w=1/[\s^2^(Fo^2^)+(0.0279P)^2^+11.8534P] where P=(Fo^2^+2Fc^2^)/3'
_refine_ls_weighting_scheme calc
_refine_ls_wR_factor_gt 0.0528
_refine_ls_wR_factor_ref 0.0586
_reflns_Friedel_coverage 0.000
_reflns_number_gt 5160
_reflns_number_total 5821
_reflns_threshold_expression 'I > 2\s(I)'
_cod_data_source_file c7dt00095b3.cif
_cod_data_source_block 2b
_cod_depositor_comments 'Adding full bibliography for 7042129--7042138.cif.'
_cod_database_code 7042134
_shelx_space_group_comment
;
The symmetry employed for this shelxl refinement is uniquely defined
by the following loop, which should always be used as a source of
symmetry information in preference to the above space-group names.
They are only intended as comments.
;

loop_
_space_group_symop_operation_xyz
'x, y, z'
'-x, y, -z+1/2'
'x+1/2, y+1/2, z'
'-x+1/2, y+1/2, -z+1/2'
'-x, -y, -z'
'x, -y, z-1/2'
'-x+1/2, -y+1/2, -z'
'x+1/2, -y+1/2, z-1/2'

loop_
_atom_site_label
_atom_site_type_symbol
_atom_site_fract_x
_atom_site_fract_y
_atom_site_fract_z
_atom_site_U_iso_or_equiv
_atom_site_adp_type
_atom_site_occupancy
_atom_site_site_symmetry_order
_atom_site_calc_flag
_atom_site_refinement_flags_posn
_atom_site_refinement_flags_adp
Sb1 Sb 0.14690(2) 0.49630(2) 0.17639(2) 0.02030(5) Uani 1 1 d . .
Mo1 Mo 0.07454(2) 0.71030(2) 0.16851(2) 0.02072(5) Uani 1 1 d . .
O1 O 0.08195(7) 0.7010(2) 0.33165(9) 0.0407(5) Uani 1 1 d . .
N2 N 0.09906(7) 0.3188(2) 0.11358(9) 0.0245(4) Uani 1 1 d . .
C3 C 0.11963(9) 0.2901(3) 0.36637(12) 0.0344(6) Uani 1 1 d . .
H3 H 0.1295 0.3015 0.4127 0.041 Uiso 1 1 d R U
C12 C 0.08086(8) 0.2341(2) 0.15452(11) 0.0262(5) Uani 1 1 d . .
H12 H 0.0614 0.1609 0.1374 0.031 Uiso 1 1 d R U
C2 C 0.13686(8) 0.3799(2) 0.31811(11) 0.0244(4) Uani 1 1 d . .
O4 O 0.14644(7) 0.9633(3) 0.17160(13) 0.0557(6) Uani 1 1 d . .
C10 C 0.19722(11) 0.8108(3) 0.32979(16) 0.0436(7) Uani 1 1 d . .
H10A H 0.1730 0.8414 0.2956 0.052 Uiso 1 1 d R U
H10B H 0.2199 0.8851 0.3385 0.052 Uiso 1 1 d R U
H10C H 0.1839 0.7885 0.3713 0.052 Uiso 1 1 d R U
C1 C 0.12163(7) 0.3633(2) 0.24883(10) 0.0216(4) Uani 1 1 d . .
C20 C 0.12161(9) 0.8696(3) 0.17207(13) 0.0330(5) Uani 1 1 d . .
C9 C 0.24240(11) 0.7125(4) 0.23896(16) 0.0489(8) Uani 1 1 d . .
H9A H 0.2624 0.6357 0.2288 0.059 Uiso 1 1 d R U
H9B H 0.2604 0.7982 0.2447 0.059 Uiso 1 1 d R U
H9C H 0.2181 0.7240 0.2020 0.059 Uiso 1 1 d R U
C17 C 0.07913(8) 0.7040(3) 0.27365(12) 0.0272(5) Uani 1 1 d . .
C19 C 0.07351(9) 0.7260(3) 0.06572(13) 0.0329(5) Uani 1 1 d . .
C11 C 0.25838(10) 0.6302(4) 0.36051(19) 0.0557(9) Uani 1 1 d . .
H11A H 0.2452 0.6253 0.4034 0.067 Uiso 1 1 d R U
H11B H 0.2840 0.6960 0.3643 0.067 Uiso 1 1 d R U
H11C H 0.2695 0.5381 0.3491 0.067 Uiso 1 1 d R U
C14 C 0.12954(11) 0.3760(4) 0.00660(14) 0.0554(9) Uani 1 1 d . .
H14A H 0.1304 0.4723 0.0224 0.067 Uiso 1 1 d R U
H14B H 0.1234 0.3746 -0.0424 0.067 Uiso 1 1 d R U
H14C H 0.1591 0.3314 0.0200 0.067 Uiso 1 1 d R U
O3 O 0.07314(8) 0.7463(3) 0.00821(10) 0.0533(6) Uani 1 1 d . .
O2 O -0.00066(7) 0.4598(2) 0.16324(11) 0.0426(5) Uani 1 1 d . .
N1 N 0.18427(6) 0.5687(2) 0.28806(9) 0.0239(4) Uani 1 1 d . .
C13 C 0.09145(9) 0.2958(3) 0.03781(11) 0.0312(5) Uani 1 1 d . .
O5 O -0.00494(6) 0.9364(2) 0.15763(10) 0.0411(4) Uani 1 1 d . .
C21 C 0.02425(8) 0.8524(3) 0.16265(12) 0.0272(5) Uani 1 1 d . .
C18 C 0.02621(8) 0.5475(3) 0.16410(12) 0.0285(5) Uani 1 1 d . .
C6 C 0.09105(8) 0.2533(2) 0.22756(11) 0.0250(5) Uani 1 1 d . .
C5 C 0.07403(9) 0.1651(3) 0.27611(12) 0.0333(5) Uani 1 1 d . .
H5 H 0.0534 0.0921 0.2622 0.040 Uiso 1 1 d R U
C15 C 0.04430(11) 0.3547(4) 0.01153(15) 0.0572(9) Uani 1 1 d . .
H15A H 0.0202 0.3012 0.0302 0.069 Uiso 1 1 d R U
H15B H 0.0402 0.3485 -0.0375 0.069 Uiso 1 1 d R U
H15C H 0.0424 0.4520 0.0252 0.069 Uiso 1 1 d R U
C8 C 0.22089(8) 0.6797(3) 0.30451(13) 0.0313(5) Uani 1 1 d . .
C16 C 0.0944(2) 0.1397(4) 0.02039(16) 0.0885(16) Uani 1 1 d . .
H16A H 0.1213 0.0994 0.0465 0.106 Uiso 1 1 d R U
H16B H 0.0975 0.1299 -0.0276 0.106 Uiso 1 1 d R U
H16C H 0.0667 0.0913 0.0311 0.106 Uiso 1 1 d R U
C4 C 0.08808(10) 0.1849(3) 0.34528(13) 0.0386(6) Uani 1 1 d . .
H4 H 0.0757 0.1279 0.3776 0.046 Uiso 1 1 d R U
C7 C 0.17126(8) 0.4891(2) 0.33552(11) 0.0257(5) Uani 1 1 d . .
H7 H 0.1838 0.5019 0.3807 0.031 Uiso 1 1 d R U

loop_
_atom_site_aniso_label
_atom_site_aniso_U_11
_atom_site_aniso_U_22
_atom_site_aniso_U_33
_atom_site_aniso_U_23
_atom_site_aniso_U_13
_atom_site_aniso_U_12
Sb1 0.02086(8) 0.02117(8) 0.01934(7) 0.00227(5) 0.00433(5) 0.00243(5)
Mo1 0.02001(10) 0.02280(10) 0.01965(9) 0.00120(7) 0.00351(6) 0.00367(7)
O1 0.0377(10) 0.0612(13) 0.0237(8) -0.0027(8) 0.0049(7) 0.0055(9)
N2 0.0301(10) 0.0243(10) 0.0184(8) -0.0029(7) -0.0012(7) 0.0037(8)
C3 0.0441(15) 0.0397(15) 0.0191(10) 0.0017(10) 0.0024(9) -0.0082(11)
C12 0.0296(12) 0.0221(11) 0.0255(11) -0.0002(9) -0.0033(9) -0.0034(9)
C2 0.0263(11) 0.0263(12) 0.0206(10) -0.0003(8) 0.0021(8) -0.0014(9)
O4 0.0383(12) 0.0432(13) 0.0846(18) 0.0165(11) 0.0014(11) -0.0066(9)
C10 0.0460(16) 0.0337(15) 0.0504(16) -0.0126(12) 0.0018(12) -0.0084(12)
C1 0.0226(11) 0.0224(11) 0.0199(9) 0.0009(8) 0.0027(8) 0.0005(8)
C20 0.0266(12) 0.0313(14) 0.0417(13) 0.0071(11) 0.0059(10) 0.0067(10)
C9 0.0433(17) 0.0552(19) 0.0507(17) -0.0141(14) 0.0163(13) -0.0266(14)
C17 0.0226(11) 0.0322(13) 0.0274(11) 0.0005(9) 0.0052(8) 0.0035(9)
C19 0.0328(13) 0.0363(14) 0.0304(12) 0.0042(10) 0.0069(9) 0.0089(10)
C11 0.0335(16) 0.053(2) 0.075(2) 0.0133(17) -0.0211(14) -0.0104(13)
C14 0.0563(19) 0.089(3) 0.0212(12) -0.0050(14) 0.0062(11) -0.0092(17)
O3 0.0642(14) 0.0713(16) 0.0258(9) 0.0106(10) 0.0110(9) 0.0077(12)
O2 0.0313(10) 0.0403(11) 0.0564(12) -0.0034(9) 0.0059(8) -0.0084(8)
N1 0.0198(9) 0.0242(10) 0.0274(9) -0.0023(8) 0.0010(7) -0.0009(7)
C13 0.0451(14) 0.0307(13) 0.0169(10) -0.0033(9) -0.0013(9) 0.0026(11)
O5 0.0328(10) 0.0341(10) 0.0566(12) -0.0014(9) 0.0050(8) 0.0110(8)
C21 0.0243(12) 0.0280(12) 0.0294(11) -0.0015(9) 0.0035(9) 0.0009(9)
C18 0.0241(12) 0.0360(14) 0.0254(11) -0.0005(10) 0.0033(8) 0.0070(10)
C6 0.0287(12) 0.0238(12) 0.0224(10) 0.0001(8) 0.0019(8) -0.0028(9)
C5 0.0429(14) 0.0293(13) 0.0279(11) 0.0013(10) 0.0042(10) -0.0124(11)
C15 0.0510(19) 0.088(3) 0.0292(13) -0.0055(15) -0.0118(12) 0.0096(18)
C8 0.0245(12) 0.0324(14) 0.0357(12) -0.0020(10) -0.0024(9) -0.0071(10)
C16 0.196(5) 0.041(2) 0.0272(15) -0.0140(14) 0.007(2) 0.011(3)
C4 0.0511(16) 0.0397(16) 0.0255(11) 0.0078(10) 0.0060(11) -0.0145(12)
C7 0.0266(12) 0.0291(12) 0.0208(10) -0.0027(9) -0.0008(8) 0.0003(9)

loop_
_atom_type_symbol
_atom_type_description
_atom_type_scat_dispersion_real
_atom_type_scat_dispersion_imag
_atom_type_scat_source
C C 0.0033 0.0016 'International Tables Vol C Tables 4.2.6.8 and 6.1.1.4'
H H 0.0000 0.0000 'International Tables Vol C Tables 4.2.6.8 and 6.1.1.4'
O O 0.0106 0.0060 'International Tables Vol C Tables 4.2.6.8 and 6.1.1.4'
N N 0.0061 0.0033 'International Tables Vol C Tables 4.2.6.8 and 6.1.1.4'
Mo Mo -1.6832 0.6857 'International Tables Vol C Tables 4.2.6.8 and 6.1.1.4'
Sb Sb -0.5866 1.5461 'International Tables Vol C Tables 4.2.6.8 and 6.1.1.4'

loop_
_exptl_crystal_face_index_h
_exptl_crystal_face_index_k
_exptl_crystal_face_index_l
_exptl_crystal_face_perp_dist
1 0 0 0.140
-1 0 0 0.173
-1 -1 1 0.087
-1 1 0 0.058
0 0 -1 0.041
0 0 1 0.045
-1 0 1 0.128
1 -1 1 0.123
1 1 -1 0.112

loop_
_geom_angle_atom_site_label_1
_geom_angle_atom_site_label_2
_geom_angle_atom_site_label_3
_geom_angle
C1 Sb1 N2 73.16(7)
C1 Sb1 N1 72.97(7)
N2 Sb1 N1 145.64(6)
C1 Sb1 Mo1 99.03(6)
N2 Sb1 Mo1 95.14(4)
N1 Sb1 Mo1 95.66(4)
C21 Mo1 C20 88.85(10)
C21 Mo1 C19 87.61(10)
C20 Mo1 C19 85.35(11)
C21 Mo1 C17 92.71(9)
C20 Mo1 C17 90.86(10)
C19 Mo1 C17 176.19(10)
C21 Mo1 C18 91.03(9)
C20 Mo1 C18 179.58(10)
C19 Mo1 C18 94.24(10)
C17 Mo1 C18 89.55(9)
C21 Mo1 Sb1 178.67(7)
C20 Mo1 Sb1 92.46(7)
C19 Mo1 Sb1 92.26(7)
C17 Mo1 Sb1 87.51(6)
C18 Mo1 Sb1 87.66(7)
C12 N2 C13 120.4(2)
C12 N2 Sb1 111.05(14)
C13 N2 Sb1 128.47(15)
C4 C3 C2 120.1(2)
C4 C3 H3 120.0
C2 C3 H3 119.9
N2 C12 C6 119.3(2)
N2 C12 H12 120.4
C6 C12 H12 120.3
C1 C2 C3 119.7(2)
C1 C2 C7 116.6(2)
C3 C2 C7 123.7(2)
C8 C10 H10A 109.5
C8 C10 H10B 109.5
H10A C10 H10B 109.5
C8 C10 H10C 109.4
H10A C10 H10C 109.5
H10B C10 H10C 109.5
C2 C1 C6 120.0(2)
C2 C1 Sb1 120.12(16)
C6 C1 Sb1 119.86(15)
O4 C20 Mo1 176.2(2)
C8 C9 H9A 109.3
C8 C9 H9B 109.6
H9A C9 H9B 109.5
C8 C9 H9C 109.6
H9A C9 H9C 109.5
H9B C9 H9C 109.5
O1 C17 Mo1 179.5(2)
O3 C19 Mo1 174.6(3)
C8 C11 H11A 109.3
C8 C11 H11B 109.5
H11A C11 H11B 109.5
C8 C11 H11C 109.6
H11A C11 H11C 109.5
H11B C11 H11C 109.5
C13 C14 H14A 109.8
C13 C14 H14B 109.6
H14A C14 H14B 109.5
C13 C14 H14C 109.1
H14A C14 H14C 109.5
H14B C14 H14C 109.5
C7 N1 C8 120.37(19)
C7 N1 Sb1 110.81(15)
C8 N1 Sb1 128.62(14)
N2 C13 C15 108.6(2)
N2 C13 C14 107.1(2)
C15 C13 C14 109.9(3)
N2 C13 C16 111.0(2)
C15 C13 C16 110.6(3)
C14 C13 C16 109.6(3)
O5 C21 Mo1 178.3(2)
O2 C18 Mo1 178.1(2)
C5 C6 C1 119.7(2)
C5 C6 C12 123.7(2)
C1 C6 C12 116.5(2)
C4 C5 C6 120.1(2)
C4 C5 H5 119.9
C6 C5 H5 120.0
C13 C15 H15A 109.6
C13 C15 H15B 109.4
H15A C15 H15B 109.5
C13 C15 H15C 109.4
H15A C15 H15C 109.5
H15B C15 H15C 109.5
N1 C8 C9 107.5(2)
N1 C8 C10 108.2(2)
C9 C8 C10 110.3(2)
N1 C8 C11 111.5(2)
C9 C8 C11 110.7(2)
C10 C8 C11 108.7(2)
C13 C16 H16A 109.0
C13 C16 H16B 109.1
H16A C16 H16B 109.5
C13 C16 H16C 110.3
H16A C16 H16C 109.5
H16B C16 H16C 109.5
C3 C4 C5 120.3(2)
C3 C4 H4 119.9
C5 C4 H4 119.8
N1 C7 C2 119.4(2)
N1 C7 H7 120.2
C2 C7 H7 120.4

loop_
_geom_bond_atom_site_label_1
_geom_bond_atom_site_label_2
_geom_bond_distance
Sb1 C1 2.084(2)
Sb1 N2 2.4212(19)
Sb1 N1 2.4350(18)
Sb1 Mo1 2.8917(2)
Mo1 C21 1.966(2)
Mo1 C20 2.019(3)
Mo1 C19 2.020(2)
Mo1 C17 2.055(2)
Mo1 C18 2.068(3)
O1 C17 1.133(3)
N2 C12 1.283(3)
N2 C13 1.496(3)
C3 C4 1.378(4)
C3 C2 1.400(3)
C3 H3 0.9301
C12 C6 1.444(3)
C12 H12 0.9300
C2 C1 1.393(3)
C2 C7 1.444(3)
O4 C20 1.137(3)
C10 C8 1.520(4)
C10 H10A 0.9599
C10 H10B 0.9600
C10 H10C 0.9602
C1 C6 1.395(3)
C9 C8 1.517(4)
C9 H9A 0.9600
C9 H9B 0.9599
C9 H9C 0.9601
C19 O3 1.144(3)
C11 C8 1.529(4)
C11 H11A 0.9600
C11 H11B 0.9601
C11 H11C 0.9600
C14 C13 1.513(4)
C14 H14A 0.9600
C14 H14B 0.9600
C14 H14C 0.9600
O2 C18 1.131(3)
N1 C7 1.283(3)
N1 C8 1.497(3)
C13 C15 1.505(4)
C13 C16 1.517(4)
O5 C21 1.151(3)
C6 C5 1.393(3)
C5 C4 1.388(3)
C5 H5 0.9301
C15 H15A 0.9600
C15 H15B 0.9599
C15 H15C 0.9601
C16 H16A 0.9599
C16 H16B 0.9601
C16 H16C 0.9600
C4 H4 0.9301
C7 H7 0.9301

loop_
_platon_squeeze_void_nr
_platon_squeeze_void_average_x
_platon_squeeze_void_average_y
_platon_squeeze_void_average_z
_platon_squeeze_void_volume
_platon_squeeze_void_count_electrons
_platon_squeeze_void_content
1 0.250 0.250 0.500 190 32 ' '
2 0.250 -0.250 1.000 190 32 ' '
3 0.750 0.250 0.000 190 32 ' '
4 0.750 -0.250 0.500 190 32 ' '
